data_4129465
loop_
_publ_author_name
'Pan, Fangfang'
'Beyeh, Ngong Kodiah'
'Rissanen, Kari'

_publ_section_title
;
 Concerted Halogen-Bonded Networks with N-Alkyl Ammonium Resorcinarene
 Bromides: From Dimeric Dumbbell to Capsular Architectures.
;
_journal_issue 32
_journal_name_full 'Journal of the American Chemical Society'
_journal_page_first 10406
_journal_page_last 10413
_journal_paper_doi 10.1021/jacs.5b06590
_journal_volume 137
_journal_year 2015
_chemical_formula_moiety 'C68 H112 N4 O8, 1.25(C4 H8 O2), 1.5(C4 F8 I2), C H4 O, 4(Br)'
_chemical_formula_sum 'C80 H126 Br4 F12 I3 N4 O11.5'
_chemical_formula_weight 2256.18
_space_group_crystal_system triclinic
_space_group_IT_number 2
_space_group_name_Hall '-P 1'
_space_group_name_H-M_alt 'P -1'
_atom_sites_solution_hydrogens geom
_atom_sites_solution_primary direct
_audit_creation_date 2014-12-02
_audit_creation_method
;
Olex2 1.2
(compiled 2014.05.21 svn.r2940 for OlexSys, GUI svn.r4846)
;
_cell_angle_alpha 63.822(4)
_cell_angle_beta 88.730(3)
_cell_angle_gamma 74.389(3)
_cell_formula_units_Z 2
_cell_length_a 12.2852(4)
_cell_length_b 20.8278(8)
_cell_length_c 22.1139(10)
_cell_measurement_reflns_used 7608
_cell_measurement_temperature 123.00(10)
_cell_measurement_theta_max 73.1260
_cell_measurement_theta_min 3.8520
_cell_volume 4860.0(4)
_computing_cell_refinement
;
CrysAlisPro, Agilent Technologies,
Version 1.171.37.31 (release 14-01-2014 CrysAlis171 .NET)
(compiled Jan 14 2014,18:38:05)
;
_computing_data_collection
;
CrysAlisPro, Agilent Technologies,
Version 1.171.37.31 (release 14-01-2014 CrysAlis171 .NET)
(compiled Jan 14 2014,18:38:05)
;
_computing_data_reduction
;
CrysAlisPro, Agilent Technologies,
Version 1.171.37.31 (release 14-01-2014 CrysAlis171 .NET)
(compiled Jan 14 2014,18:38:05)
;
_computing_molecular_graphics 'Olex2 (Dolomanov et al., 2009)'
_computing_publication_material 'Olex2 (Dolomanov et al., 2009)'
_computing_structure_refinement 'ShelXL (Sheldrick, 2008)'
_computing_structure_solution 'ShelXS (Sheldrick, 2008)'
_diffrn_ambient_environment air
_diffrn_ambient_temperature 123.00(10)
_diffrn_detector 'CCD plate'
_diffrn_detector_area_resol_mean 5.1977
_diffrn_detector_type Atlas
_diffrn_measured_fraction_theta_full 0.999
_diffrn_measured_fraction_theta_max 0.966
_diffrn_measurement_details
;
#__ type_ start__ end____ width___ exp.time_
  1 omega -110.00   -9.00   1.0000   12.5000
omega____ theta____ kappa____ phi______ frames
    -      -41.6513  -77.0000  -90.0000 101

#__ type_ start__ end____ width___ exp.time_
  2 omega  -32.00   11.00   1.0000   12.5000
omega____ theta____ kappa____ phi______ frames
    -      -41.6513   37.0000 -180.0000 43

#__ type_ start__ end____ width___ exp.time_
  3 omega  -96.00   -2.00   1.0000   12.5000
omega____ theta____ kappa____ phi______ frames
    -      -41.6513  125.0000   30.0000 94

#__ type_ start__ end____ width___ exp.time_
  4 omega -116.00  -29.00   1.0000   12.5000
omega____ theta____ kappa____ phi______ frames
    -      -41.6513  -37.0000  150.0000 87

#__ type_ start__ end____ width___ exp.time_
  5 omega    1.00   43.00   1.0000   12.5000
omega____ theta____ kappa____ phi______ frames
    -       41.6513  -99.0000   30.0000 42

#__ type_ start__ end____ width___ exp.time_
  6 omega   27.00  145.00   1.0000   40.0000
omega____ theta____ kappa____ phi______ frames
    -      105.0818  -15.0000  150.0000 118

#__ type_ start__ end____ width___ exp.time_
  7 omega   90.00  116.00   1.0000   40.0000
omega____ theta____ kappa____ phi______ frames
    -      105.0818 -125.0000   30.0000 26

#__ type_ start__ end____ width___ exp.time_
  8 omega   43.00   84.00   1.0000   40.0000
omega____ theta____ kappa____ phi______ frames
    -      105.0818  -61.0000 -180.0000 41

#__ type_ start__ end____ width___ exp.time_
  9 omega   57.00  121.00   1.0000   40.0000
omega____ theta____ kappa____ phi______ frames
    -      105.0818 -125.0000 -120.0000 64

#__ type_ start__ end____ width___ exp.time_
 10 omega   31.00   90.00   1.0000   40.0000
omega____ theta____ kappa____ phi______ frames
    -      105.0818  -30.0000    0.0000 59

#__ type_ start__ end____ width___ exp.time_
 11 omega   94.00  173.00   1.0000   40.0000
omega____ theta____ kappa____ phi______ frames
    -      105.0818  125.0000   90.0000 79

#__ type_ start__ end____ width___ exp.time_
 12 omega   44.00  131.00   1.0000   40.0000
omega____ theta____ kappa____ phi______ frames
    -      105.0818  -77.0000   60.0000 87

#__ type_ start__ end____ width___ exp.time_
 13 omega   48.00   75.00   1.0000   40.0000
omega____ theta____ kappa____ phi______ frames
    -      105.0818  -30.0000  120.0000 27

#__ type_ start__ end____ width___ exp.time_
 14 omega   29.00   88.00   1.0000   40.0000
omega____ theta____ kappa____ phi______ frames
    -      105.0818  -30.0000   60.0000 59

#__ type_ start__ end____ width___ exp.time_
 15 omega  121.00  177.00   1.0000   40.0000
omega____ theta____ kappa____ phi______ frames
    -      105.0818  125.0000   30.0000 56

#__ type_ start__ end____ width___ exp.time_
 16 omega  109.00  134.00   1.0000   40.0000
omega____ theta____ kappa____ phi______ frames
    -      105.0818  -61.0000 -180.0000 25

#__ type_ start__ end____ width___ exp.time_
 17 omega   41.00  108.00   1.0000   40.0000
omega____ theta____ kappa____ phi______ frames
    -      105.0818  -94.0000   30.0000 67

#__ type_ start__ end____ width___ exp.time_
 18 omega   37.00   91.00   1.0000   40.0000
omega____ theta____ kappa____ phi______ frames
    -      105.0818  -30.0000  -60.0000 54

#__ type_ start__ end____ width___ exp.time_
 19 omega   89.00  142.00   1.0000   40.0000
omega____ theta____ kappa____ phi______ frames
    -      105.0818   77.0000  150.0000 53
;
_diffrn_measurement_device 'four-circle diffractometer'
_diffrn_measurement_device_type 'SuperNova, Dual, Cu at zero, Atlas'
_diffrn_measurement_method '\w scans'
_diffrn_orient_matrix_UB_11 0.1126454000
_diffrn_orient_matrix_UB_12 -0.0456727000
_diffrn_orient_matrix_UB_13 0.0466564000
_diffrn_orient_matrix_UB_21 -0.0472773000
_diffrn_orient_matrix_UB_22 0.0277564000
_diffrn_orient_matrix_UB_23 0.0520523000
_diffrn_orient_matrix_UB_31 -0.0473579000
_diffrn_orient_matrix_UB_32 -0.0674987000
_diffrn_orient_matrix_UB_33 0.0348698000
_diffrn_radiation_monochromator mirror
_diffrn_radiation_probe x-ray
_diffrn_radiation_type CuK\a
_diffrn_radiation_wavelength 1.54184
_diffrn_reflns_av_R_equivalents 0.0830
_diffrn_reflns_av_unetI/netI 0.1343
_diffrn_reflns_Laue_measured_fraction_full 0.999
_diffrn_reflns_Laue_measured_fraction_max 0.966
_diffrn_reflns_limit_h_max 15
_diffrn_reflns_limit_h_min -15
_diffrn_reflns_limit_k_max 18
_diffrn_reflns_limit_k_min -25
_diffrn_reflns_limit_l_max 26
_diffrn_reflns_limit_l_min -26
_diffrn_reflns_number 35787
_diffrn_reflns_point_group_measured_fraction_full 0.999
_diffrn_reflns_point_group_measured_fraction_max 0.966
_diffrn_reflns_theta_full 67.684
_diffrn_reflns_theta_max 73.661
_diffrn_reflns_theta_min 3.759
_diffrn_source 'sealed X-ray tube'
_diffrn_source_type 'SuperNova (Cu) X-ray Source'
_exptl_absorpt_coefficient_mu 10.154
_exptl_absorpt_correction_T_max 0.747
_exptl_absorpt_correction_T_min 0.374
_exptl_absorpt_correction_type gaussian
_exptl_absorpt_process_details
;
CrysAlisPro, Agilent Technologies,
Version 1.171.37.31 (release 14-01-2014 CrysAlis171 .NET)
(compiled Jan 14 2014,18:38:05)
Numerical absorption correction based on gaussian integration over
			a multifaceted crystal model
Empirical absorption correction using spherical harmonics,
 implemented in SCALE3 ABSPACK scaling algorithm.
;
_exptl_crystal_colour colourless
_exptl_crystal_colour_primary colourless
_exptl_crystal_density_diffrn 1.542
_exptl_crystal_description plate
_exptl_crystal_F_000 2266
_exptl_crystal_size_max 0.1511
_exptl_crystal_size_mid 0.094
_exptl_crystal_size_min 0.0369
_refine_diff_density_max 1.177
_refine_diff_density_min -1.892
_refine_diff_density_rms 0.150
_refine_ls_extinction_method none
_refine_ls_goodness_of_fit_ref 1.030
_refine_ls_hydrogen_treatment constr
_refine_ls_matrix_type full
_refine_ls_number_parameters 1063
_refine_ls_number_reflns 18966
_refine_ls_number_restraints 40
_refine_ls_restrained_S_all 1.037
_refine_ls_R_factor_all 0.1187
_refine_ls_R_factor_gt 0.0697
_refine_ls_shift/su_max 0.001
_refine_ls_shift/su_mean 0.000
_refine_ls_structure_factor_coef Fsqd
_refine_ls_weighting_details 'w=1/[\s^2^(Fo^2^)+(0.0649P)^2^+1.7636P] where P=(Fo^2^+2Fc^2^)/3'
_refine_ls_weighting_scheme calc
_refine_ls_wR_factor_gt 0.1641
_refine_ls_wR_factor_ref 0.2061
_reflns_Friedel_coverage 0.000
_reflns_number_gt 11390
_reflns_number_total 18966
_reflns_threshold_expression 'I > 2\s(I)'
_cod_data_source_file ja5b06590_si_004.cif
_cod_data_source_block 6-MeOH@2-5_1.5
_cod_original_formula_sum 'C80 H126 Br4 F12 I3 N4 O11.50'
_cod_database_code 4129465
_shelxl_version_number 2013-4
_chemical_oxdiff_formula 'C80 H160 Br4 F8 I2'
_shelx_space_group_comment
;
The symmetry employed for this shelxl refinement is uniquely defined
by the following loop, which should always be used as a source of
symmetry information in preference to the above space-group names.
They are only intended as comments.
;
_reflns_odcompleteness_completeness 99.94
_reflns_odcompleteness_iscentric 1
_reflns_odcompleteness_theta 66.97
_olex2_refinement_description
;
1. Fixed Uiso
 At 1.2 times of:
  All C(H) groups, All C(H,H) groups, All N(H,H) groups
 At 1.5 times of:
  All C(H,H,H) groups, All O(H) groups
2. Restrained distances
 C80-C79_$1
 1.52 with sigma of 0.02
 C79-C80_$1
 1.52 with sigma of 0.02
 O12-C80
 1.42 with sigma of 0.02
 O12-C79
 1.42 with sigma of 0.02
3. Uiso/Uaniso restraints and constraints
Uanis(F7) \\sim Ueq, Uanis(F8) \\sim Ueq, Uanis(F9) \\sim Ueq, Uanis(F11) \\sim
Ueq: with sigma of 0.01 and sigma for terminal atoms of 0.02
Uanis(F5) \\sim Ueq, Uanis(F6) \\sim Ueq: with sigma of 0.004 and sigma for
terminal atoms of 0.008
4. Others
 Fixed Sof: C79(0.5) H79A(0.5) H79B(0.5) C80(0.5) H80A(0.5) H80B(0.5) O12(0.5)
5.a Ternary CH refined with riding coordinates:
 C14(H14), C31(H31), C48(H48), C65(H65)
5.b Secondary CH2 refined with riding coordinates:
 C7(H7A,H7B), C8(H8A,H8B), C9(H9A,H9B), C10(H10A,H10B), C11(H11A,H11B),
 C12(H12A,H12B), C15(H15A,H15B), C16(H16A,H16B), C24(H24A,H24B), C25(H25A,H25B),
  C26(H26A,H26B), C27(H27A,H27B), C28(H28A,H28B), C29(H29A,H29B), C32(H32A,
 H32B), C33(H33A,H33B), C41(H41A,H41B), C42(H42A,H42B), C43(H43A,H43B),
 C44(H44A,H44B), C45(H45A,H45B), C46(H46A,H46B), C49(H49A,H49B), C50(H50A,H50B),
  C58(H58A,H58B), C59(H59A,H59B), C60(H60A,H60B), C61(H61A,H61B), C62(H62A,
 H62B), C63(H63A,H63B), C66(H66A,H66B), C67(H67A,H67B), N1(H1A,H1B), N2(H2A,
 H2B), N3(H3A,H3B), N4(H4A,H4B), C75(H75A,H75B), C76(H76A,H76B), C77(H77A,H77B),
  C78(H78A,H78B), C79(H79A,H79B), C80(H80A,H80B)
5.c Aromatic/amide H refined with riding coordinates:
 C6(H6), C23(H23), C40(H40), C57(H57)
5.d Idealised Me refined as rotating group:
 C13(H13A,H13B,H13C), C17(H17A,H17B,H17C), C30(H30A,H30B,H30C), C34(H34A,H34B,
 H34C), C47(H47A,H47B,H47C), C51(H51A,H51B,H51C), C64(H64A,H64B,H64C), C68(H68A,
 H68B,H68C), C110(H11C,H11D,H11E)
5.e Idealised tetrahedral OH refined as rotating group:
 O1(H1), O2(H2), O3(H3), O4(H4), O5(H5), O6(H6A), O7(H7), O8(H8), O9(H9)
;
_olex2_submission_special_instructions 'No special instructions were received'

loop_
_space_group_symop_operation_xyz
'x, y, z'
'-x, -y, -z'

loop_
_atom_site_label
_atom_site_type_symbol
_atom_site_fract_x
_atom_site_fract_y
_atom_site_fract_z
_atom_site_U_iso_or_equiv
_atom_site_adp_type
_atom_site_occupancy
_atom_site_site_symmetry_order
_atom_site_calc_flag
_atom_site_refinement_flags_posn
_atom_site_refinement_flags_adp
_atom_site_refinement_flags_occupancy
_atom_site_disorder_assembly
_atom_site_disorder_group
C1 C 1.0353(6) 0.0829(5) 0.2821(4) 0.0265(16) Uani 1 1 d . . . . .
C2 C 1.0683(6) 0.1135(5) 0.3212(4) 0.0253(16) Uani 1 1 d . . . . .
C3 C 1.1042(6) 0.1783(5) 0.2909(4) 0.0260(16) Uani 1 1 d . . . . .
C4 C 1.0985(6) 0.2141(4) 0.2208(4) 0.0272(16) Uani 1 1 d . . . . .
C5 C 1.0662(7) 0.1860(5) 0.1804(4) 0.0280(17) Uani 1 1 d . . . . .
C6 C 1.0358(7) 0.1204(5) 0.2120(4) 0.0265(16) Uani 1 1 d . . . . .
H6 H 1.0144 0.1000 0.1848 0.032 Uiso 1 1 calc R . . . .
C7 C 1.1431(7) 0.2056(5) 0.3368(4) 0.0296(17) Uani 1 1 d . . . . .
H7A H 1.2000 0.1637 0.3734 0.035 Uiso 1 1 calc R . . . .
H7B H 1.1802 0.2447 0.3105 0.035 Uiso 1 1 calc R . . . .
C8 C 1.0765(8) 0.2673(5) 0.4126(5) 0.0359(19) Uani 1 1 d . . . . .
H8A H 1.0059 0.2926 0.4250 0.043 Uiso 1 1 calc R . . . .
H8B H 1.1167 0.3049 0.3874 0.043 Uiso 1 1 calc R . . . .
C9 C 1.1509(7) 0.2073(5) 0.4763(5) 0.0341(19) Uani 1 1 d . . . . .
H9A H 1.1146 0.1668 0.4988 0.041 Uiso 1 1 calc R . . . .
H9B H 1.2251 0.1857 0.4641 0.041 Uiso 1 1 calc R . . . .
C10 C 1.1708(9) 0.2364(6) 0.5250(5) 0.047(2) Uani 1 1 d . . . . .
H10A H 1.0984 0.2511 0.5426 0.057 Uiso 1 1 calc R . . . .
H10B H 1.1971 0.2813 0.5009 0.057 Uiso 1 1 calc R . . . .
C11 C 1.2589(10) 0.1777(6) 0.5839(5) 0.051(3) Uani 1 1 d . . . . .
H11A H 1.2326 0.1326 0.6072 0.061 Uiso 1 1 calc R . . . .
H11B H 1.3310 0.1633 0.5659 0.061 Uiso 1 1 calc R . . . .
C12 C 1.2814(12) 0.2038(8) 0.6350(7) 0.071(4) Uani 1 1 d . . . . .
H12A H 1.3349 0.1617 0.6735 0.085 Uiso 1 1 calc R . . . .
H12B H 1.2093 0.2184 0.6529 0.085 Uiso 1 1 calc R . . . .
C13 C 1.3312(13) 0.2697(9) 0.6051(9) 0.092(5) Uani 1 1 d . . . . .
H13A H 1.2740 0.3139 0.5718 0.138 Uiso 1 1 calc GR . . . .
H13B H 1.3980 0.2575 0.5828 0.138 Uiso 1 1 calc GR . . . .
H13C H 1.3536 0.2800 0.6414 0.138 Uiso 1 1 calc GR . . . .
C14 C 1.0581(7) 0.2288(5) 0.1022(4) 0.0287(17) Uani 1 1 d . . . . .
H14 H 1.1171 0.2561 0.0918 0.034 Uiso 1 1 calc R . . . .
C15 C 1.0851(7) 0.1781(5) 0.0674(5) 0.036(2) Uani 1 1 d . . . . .
H15A H 1.0335 0.1461 0.0807 0.044 Uiso 1 1 calc R . . . .
H15B H 1.0702 0.2096 0.0177 0.044 Uiso 1 1 calc R . . . .
C16 C 1.2076(8) 0.1286(6) 0.0851(5) 0.045(2) Uani 1 1 d . . . . .
H16A H 1.2592 0.1606 0.0695 0.054 Uiso 1 1 calc R . . . .
H16B H 1.2239 0.0992 0.1350 0.054 Uiso 1 1 calc R . . . .
C17 C 1.2319(10) 0.0760(8) 0.0538(6) 0.062(3) Uani 1 1 d . . . . .
H17A H 1.2114 0.1045 0.0046 0.092 Uiso 1 1 calc GR . . . .
H17B H 1.1872 0.0405 0.0729 0.092 Uiso 1 1 calc GR . . . .
H17C H 1.3131 0.0487 0.0635 0.092 Uiso 1 1 calc GR . . . .
C18 C 0.9422(7) 0.2886(5) 0.0760(4) 0.0296(17) Uani 1 1 d . . . . .
C19 C 0.9302(7) 0.3621(5) 0.0634(4) 0.0282(17) Uani 1 1 d . . . . .
C20 C 0.8248(7) 0.4151(5) 0.0436(4) 0.0282(17) Uani 1 1 d . . . . .
C21 C 0.7289(7) 0.3942(5) 0.0365(4) 0.0290(17) Uani 1 1 d . . . . .
C22 C 0.7384(7) 0.3232(5) 0.0428(4) 0.0281(17) Uani 1 1 d . . . . .
C23 C 0.8451(7) 0.2720(5) 0.0639(4) 0.0301(17) Uani 1 1 d . . . . .
H23 H 0.8525 0.2226 0.0706 0.036 Uiso 1 1 calc R . . . .
C24 C 0.8176(7) 0.4948(5) 0.0273(4) 0.0304(17) Uani 1 1 d . . . . .
H24A H 0.8820 0.5082 0.0018 0.037 Uiso 1 1 calc R . . . .
H24B H 0.7464 0.5283 -0.0026 0.037 Uiso 1 1 calc R . . . .
C25 C 0.8146(9) 0.5884(5) 0.0683(5) 0.044(2) Uani 1 1 d . . . . .
H25A H 0.8859 0.5979 0.0497 0.053 Uiso 1 1 calc R . . . .
H25B H 0.7509 0.6220 0.0322 0.053 Uiso 1 1 calc R . . . .
C26 C 0.7984(9) 0.6059(6) 0.1266(5) 0.045(2) Uani 1 1 d . . . . .
H26A H 0.8642 0.5741 0.1617 0.054 Uiso 1 1 calc R . . . .
H26B H 0.7294 0.5938 0.1467 0.054 Uiso 1 1 calc R . . . .
C27 C 0.7866(9) 0.6873(6) 0.1064(6) 0.047(2) Uani 1 1 d . . . . .
H27A H 0.7199 0.7189 0.0719 0.056 Uiso 1 1 calc R . . . .
H27B H 0.8550 0.6996 0.0854 0.056 Uiso 1 1 calc R . . . .
C28 C 0.7724(10) 0.7054(6) 0.1659(6) 0.054(3) Uani 1 1 d . . . . .
H28A H 0.8353 0.6706 0.2021 0.064 Uiso 1 1 calc R . . . .
H28B H 0.7002 0.6977 0.1842 0.064 Uiso 1 1 calc R . . . .
C29 C 0.7716(11) 0.7853(7) 0.1464(7) 0.065(3) Uani 1 1 d . . . . .
H29A H 0.7049 0.8204 0.1130 0.078 Uiso 1 1 calc R . . . .
H29B H 0.8410 0.7944 0.1248 0.078 Uiso 1 1 calc R . . . .
C30 C 0.7668(15) 0.7999(9) 0.2088(8) 0.090(5) Uani 1 1 d . . . . .
H30A H 0.7764 0.8493 0.1960 0.135 Uiso 1 1 calc GR . . . .
H30B H 0.8278 0.7616 0.2440 0.135 Uiso 1 1 calc GR . . . .
H30C H 0.6931 0.7981 0.2262 0.135 Uiso 1 1 calc GR . . . .
C31 C 0.6328(7) 0.3055(5) 0.0271(4) 0.0298(17) Uani 1 1 d . . . . .
H31 H 0.5779 0.3545 -0.0041 0.036 Uiso 1 1 calc R . . . .
C32 C 0.6566(8) 0.2585(5) -0.0111(5) 0.037(2) Uani 1 1 d . . . . .
H32A H 0.7017 0.2798 -0.0487 0.044 Uiso 1 1 calc R . . . .
H32B H 0.7023 0.2071 0.0200 0.044 Uiso 1 1 calc R . . . .
C33 C 0.5473(8) 0.2559(6) -0.0398(5) 0.043(2) Uani 1 1 d . . . . .
H33A H 0.5012 0.3076 -0.0702 0.052 Uiso 1 1 calc R . . . .
H33B H 0.5027 0.2343 -0.0020 0.052 Uiso 1 1 calc R . . . .
C34 C 0.5688(11) 0.2101(8) -0.0789(7) 0.065(3) Uani 1 1 d . . . . .
H34A H 0.6107 0.2322 -0.1173 0.097 Uiso 1 1 calc GR . . . .
H34B H 0.4960 0.2097 -0.0958 0.097 Uiso 1 1 calc GR . . . .
H34C H 0.6136 0.1587 -0.0489 0.097 Uiso 1 1 calc GR . . . .
C35 C 0.5737(7) 0.2716(5) 0.0907(4) 0.0288(17) Uani 1 1 d . . . . .
C36 C 0.4837(7) 0.3154(5) 0.1073(4) 0.0296(17) Uani 1 1 d . . . . .
C37 C 0.4305(7) 0.2842(5) 0.1661(4) 0.0299(17) Uani 1 1 d . . . . .
C38 C 0.4610(7) 0.2067(5) 0.2048(4) 0.0303(17) Uani 1 1 d . . . . .
C39 C 0.5511(6) 0.1607(4) 0.1883(4) 0.0251(16) Uani 1 1 d . . . . .
C40 C 0.6063(7) 0.1952(5) 0.1333(4) 0.0303(17) Uani 1 1 d . . . . .
H40 H 0.6704 0.1648 0.1240 0.036 Uiso 1 1 calc R . . . .
C41 C 0.3408(7) 0.3357(5) 0.1848(5) 0.0311(18) Uani 1 1 d . . . . .
H41A H 0.2776 0.3649 0.1477 0.037 Uiso 1 1 calc R . . . .
H41B H 0.3097 0.3058 0.2262 0.037 Uiso 1 1 calc R . . . .
C42 C 0.3026(7) 0.4506(5) 0.2027(5) 0.0339(19) Uani 1 1 d . . . . .
H42A H 0.3394 0.4725 0.2251 0.041 Uiso 1 1 calc R . . . .
H42B H 0.2439 0.4313 0.2306 0.041 Uiso 1 1 calc R . . . .
C43 C 0.2471(8) 0.5105(5) 0.1321(5) 0.040(2) Uani 1 1 d . . . . .
H43A H 0.2153 0.4872 0.1090 0.048 Uiso 1 1 calc R . . . .
H43B H 0.3061 0.5309 0.1054 0.048 Uiso 1 1 calc R . . . .
C44 C 0.1521(8) 0.5751(5) 0.1332(5) 0.039(2) Uani 1 1 d . . . . .
H44A H 0.1208 0.6116 0.0858 0.047 Uiso 1 1 calc R . . . .
H44B H 0.0901 0.5550 0.1563 0.047 Uiso 1 1 calc R . . . .
C45 C 0.1877(8) 0.6157(5) 0.1678(5) 0.040(2) Uani 1 1 d . . . . .
H45A H 0.2599 0.6263 0.1522 0.048 Uiso 1 1 calc R . . . .
H45B H 0.2011 0.5834 0.2174 0.048 Uiso 1 1 calc R . . . .
C46 C 0.0973(10) 0.6888(7) 0.1526(7) 0.060(3) Uani 1 1 d . . . . .
H46A H 0.0869 0.7215 0.1031 0.072 Uiso 1 1 calc R . . . .
H46B H 0.0243 0.6779 0.1657 0.072 Uiso 1 1 calc R . . . .
C47 C 0.1235(14) 0.7305(9) 0.1879(9) 0.097(6) Uani 1 1 d . . . . .
H47A H 0.0646 0.7785 0.1726 0.146 Uiso 1 1 calc GR . . . .
H47B H 0.1976 0.7393 0.1774 0.146 Uiso 1 1 calc GR . . . .
H47C H 0.1255 0.7010 0.2370 0.146 Uiso 1 1 calc GR . . . .
C48 C 0.5887(7) 0.0753(5) 0.2319(4) 0.0286(17) Uani 1 1 d . . . . .
H48 H 0.5209 0.0611 0.2536 0.034 Uiso 1 1 calc R . . . .
C49 C 0.6253(7) 0.0333(5) 0.1896(4) 0.0331(18) Uani 1 1 d . . . . .
H49A H 0.6959 0.0435 0.1703 0.040 Uiso 1 1 calc R . . . .
H49B H 0.6439 -0.0210 0.2201 0.040 Uiso 1 1 calc R . . . .
C50 C 0.5390(8) 0.0524(6) 0.1324(5) 0.042(2) Uani 1 1 d . . . . .
H50A H 0.4677 0.0435 0.1512 0.051 Uiso 1 1 calc R . . . .
H50B H 0.5221 0.1063 0.1009 0.051 Uiso 1 1 calc R . . . .
C51 C 0.5764(10) 0.0085(7) 0.0930(6) 0.057(3) Uani 1 1 d . . . . .
H51A H 0.5196 0.0272 0.0542 0.085 Uiso 1 1 calc GR . . . .
H51B H 0.5843 -0.0444 0.1224 0.085 Uiso 1 1 calc GR . . . .
H51C H 0.6497 0.0142 0.0767 0.085 Uiso 1 1 calc GR . . . .
C52 C 0.6797(7) 0.0530(4) 0.2891(4) 0.0280(17) Uani 1 1 d . . . . .
C53 C 0.6502(7) 0.0414(5) 0.3541(4) 0.0290(17) Uani 1 1 d . . . . .
C54 C 0.7335(6) 0.0205(5) 0.4070(4) 0.0271(16) Uani 1 1 d . . . . .
C55 C 0.8472(7) 0.0122(4) 0.3935(4) 0.0279(17) Uani 1 1 d . . . . .
C56 C 0.8798(6) 0.0225(4) 0.3304(4) 0.0252(16) Uani 1 1 d . . . . .
C57 C 0.7951(7) 0.0430(5) 0.2788(4) 0.0312(18) Uani 1 1 d . . . . .
H57 H 0.8163 0.0505 0.2351 0.037 Uiso 1 1 calc R . . . .
C58 C 0.7064(7) -0.0020(5) 0.4787(4) 0.0304(18) Uani 1 1 d . . . . .
H58A H 0.6332 -0.0143 0.4832 0.037 Uiso 1 1 calc R . . . .
H58B H 0.7661 -0.0477 0.5093 0.037 Uiso 1 1 calc R . . . .
C59 C 0.6700(8) 0.0322(5) 0.5728(4) 0.0339(19) Uani 1 1 d . . . . .
H59A H 0.7301 -0.0134 0.6031 0.041 Uiso 1 1 calc R . . . .
H59B H 0.5973 0.0195 0.5765 0.041 Uiso 1 1 calc R . . . .
C60 C 0.6601(8) 0.0923(6) 0.5957(5) 0.038(2) Uani 1 1 d . . . . .
H60A H 0.7324 0.1055 0.5915 0.045 Uiso 1 1 calc R . . . .
H60B H 0.5992 0.1377 0.5659 0.045 Uiso 1 1 calc R . . . .
C61 C 0.6334(9) 0.0662(6) 0.6682(5) 0.042(2) Uani 1 1 d . . . . .
H61A H 0.5597 0.0547 0.6716 0.050 Uiso 1 1 calc R . . . .
H61B H 0.6925 0.0193 0.6973 0.050 Uiso 1 1 calc R . . . .
C62 C 0.6273(9) 0.1218(6) 0.6946(5) 0.043(2) Uani 1 1 d . . . . .
H62A H 0.5641 0.1672 0.6677 0.052 Uiso 1 1 calc R . . . .
H62B H 0.6988 0.1362 0.6880 0.052 Uiso 1 1 calc R . . . .
C63 C 0.6093(13) 0.0930(8) 0.7683(6) 0.068(4) Uani 1 1 d . . . . .
H63A H 0.5348 0.0826 0.7740 0.081 Uiso 1 1 calc R . . . .
H63B H 0.6687 0.0451 0.7945 0.081 Uiso 1 1 calc R . . . .
C64 C 0.6124(16) 0.1450(9) 0.7977(8) 0.090(5) Uani 1 1 d . . . . .
H64A H 0.5502 0.1913 0.7745 0.135 Uiso 1 1 calc GR . . . .
H64B H 0.6853 0.1566 0.7916 0.135 Uiso 1 1 calc GR . . . .
H64C H 0.6038 0.1212 0.8461 0.135 Uiso 1 1 calc GR . . . .
C65 C 1.0045(7) 0.0086(5) 0.3170(4) 0.0267(16) Uani 1 1 d . . . . .
H65 H 1.0509 -0.0209 0.3623 0.032 Uiso 1 1 calc R . . . .
C66 C 1.0342(7) -0.0387(5) 0.2797(4) 0.0309(18) Uani 1 1 d . . . . .
H66A H 1.1132 -0.0420 0.2681 0.037 Uiso 1 1 calc R . . . .
H66B H 0.9833 -0.0137 0.2367 0.037 Uiso 1 1 calc R . . . .
C67 C 1.0238(9) -0.1179(5) 0.3207(5) 0.042(2) Uani 1 1 d . . . . .
H67A H 1.0763 -0.1430 0.3631 0.050 Uiso 1 1 calc R . . . .
H67B H 0.9455 -0.1141 0.3336 0.050 Uiso 1 1 calc R . . . .
C68 C 1.0489(10) -0.1656(6) 0.2853(6) 0.052(3) Uani 1 1 d . . . . .
H68A H 0.9939 -0.1433 0.2450 0.078 Uiso 1 1 calc GR . . . .
H68B H 1.0434 -0.2155 0.3159 0.078 Uiso 1 1 calc GR . . . .
H68C H 1.1259 -0.1693 0.2717 0.078 Uiso 1 1 calc GR . . . .
N1 N 1.0462(6) 0.2368(4) 0.3675(4) 0.0319(15) Uani 1 1 d . . . . .
H1A H 0.9885 0.2773 0.3304 0.038 Uiso 1 1 calc R . . . .
H1B H 1.0106 0.1970 0.3941 0.038 Uiso 1 1 calc R . . . .
N2 N 0.8202(6) 0.5083(4) 0.0882(4) 0.0372(17) Uani 1 1 d . . . . .
H2A H 0.8910 0.4748 0.1185 0.045 Uiso 1 1 calc R . . . .
H2B H 0.7550 0.4963 0.1134 0.045 Uiso 1 1 calc R . . . .
N3 N 0.3898(6) 0.3878(4) 0.1972(4) 0.0343(16) Uani 1 1 d . . . . .
H3A H 0.4349 0.4092 0.1597 0.041 Uiso 1 1 calc R . . . .
H3B H 0.4423 0.3588 0.2397 0.041 Uiso 1 1 calc R . . . .
N4 N 0.6982(6) 0.0571(4) 0.5008(4) 0.0321(15) Uani 1 1 d . . . . .
H4A H 0.6385 0.1030 0.4704 0.039 Uiso 1 1 calc R . . . .
H4B H 0.7714 0.0692 0.4971 0.039 Uiso 1 1 calc R . . . .
O1 O 1.0719(5) 0.0827(3) 0.3906(3) 0.0293(12) Uani 1 1 d . . . . .
H1 H 1.0220 0.0601 0.4032 0.044 Uiso 1 1 calc GR . . . .
O2 O 1.1310(5) 0.2795(3) 0.1891(3) 0.0315(13) Uani 1 1 d . . . . .
H2 H 1.1060 0.3068 0.2081 0.047 Uiso 1 1 calc GR . . . .
O3 O 1.0211(5) 0.3879(4) 0.0680(3) 0.0353(13) Uani 1 1 d . . . . .
H3 H 1.0692 0.3542 0.1003 0.053 Uiso 1 1 calc GR . . . .
O4 O 0.6211(5) 0.4445(3) 0.0192(3) 0.0350(13) Uani 1 1 d . . . . .
H4 H 0.6095 0.4637 0.0460 0.053 Uiso 1 1 calc GR . . . .
O5 O 0.4420(5) 0.3913(3) 0.0699(3) 0.0359(14) Uani 1 1 d . . . . .
H5 H 0.4895 0.4075 0.0438 0.054 Uiso 1 1 calc GR . . . .
O6 O 0.4008(5) 0.1792(4) 0.2584(3) 0.0356(14) Uani 1 1 d . . . . .
H6A H 0.4414 0.1379 0.2881 0.053 Uiso 1 1 calc GR . . . .
O7 O 0.5379(5) 0.0501(4) 0.3645(3) 0.0336(13) Uani 1 1 d . . . . .
H7 H 0.5215 0.0711 0.3898 0.050 Uiso 1 1 calc GR . . . .
O8 O 0.9260(5) -0.0024(3) 0.4458(3) 0.0309(12) Uani 1 1 d . . . . .
H8 H 0.9622 -0.0480 0.4643 0.046 Uiso 1 1 calc GR . . . .
C75 C 0.6897(8) 0.2446(6) 0.2665(6) 0.048(2) Uani 1 1 d . . . . .
H75A H 0.6579 0.2354 0.2312 0.057 Uiso 1 1 calc R . . . .
H75B H 0.7140 0.1966 0.3083 0.057 Uiso 1 1 calc R . . . .
C76 C 0.7909(8) 0.2737(6) 0.2429(5) 0.041(2) Uani 1 1 d . . . . .
H76A H 0.8501 0.2364 0.2347 0.049 Uiso 1 1 calc R . . . .
H76B H 0.7673 0.3203 0.1997 0.049 Uiso 1 1 calc R . . . .
C77 C 0.7499(8) 0.3426(6) 0.3057(6) 0.048(3) Uani 1 1 d . . . . .
H77A H 0.7254 0.3905 0.2638 0.058 Uiso 1 1 calc R . . . .
H77B H 0.7816 0.3519 0.3409 0.058 Uiso 1 1 calc R . . . .
C78 C 0.6497(8) 0.3128(7) 0.3293(5) 0.049(3) Uani 1 1 d . . . . .
H78A H 0.6738 0.2662 0.3725 0.059 Uiso 1 1 calc R . . . .
H78B H 0.5901 0.3498 0.3377 0.059 Uiso 1 1 calc R . . . .
O10 O 0.6043(5) 0.2980(4) 0.2794(4) 0.0443(16) Uani 1 1 d . . . . .
O11 O 0.8363(5) 0.2883(4) 0.2928(4) 0.0429(16) Uani 1 1 d . . . . .
C71 C 0.5248(10) 0.5901(8) 0.3276(7) 0.059(3) Uani 1 1 d . . . . .
C72 C 0.4117(10) 0.5908(6) 0.3580(6) 0.050(3) Uani 1 1 d . . . . .
C73 C 0.3830(9) 0.6347(6) 0.3993(6) 0.046(2) Uani 1 1 d . . . . .
C74 C 0.2855(10) 0.6212(6) 0.4431(6) 0.053(3) Uani 1 1 d . . . . .
F5 F 0.6113(7) 0.5537(7) 0.3745(5) 0.104(3) Uani 1 1 d . U . . .
F6 F 0.5309(8) 0.6619(5) 0.2972(5) 0.096(3) Uani 1 1 d . U . . .
F7 F 0.4158(9) 0.5195(4) 0.3958(5) 0.096(3) Uani 1 1 d . U . . .
F8 F 0.3300(6) 0.6198(6) 0.3082(4) 0.092(3) Uani 1 1 d . U . . .
F9 F 0.4739(6) 0.6158(6) 0.4419(5) 0.095(3) Uani 1 1 d . U . . .
F10 F 0.3592(9) 0.7064(4) 0.3568(4) 0.093(3) Uani 1 1 d . . . . .
F11 F 0.3104(9) 0.5530(4) 0.4908(5) 0.094(3) Uani 1 1 d . U . . .
F12 F 0.1966(6) 0.6302(6) 0.4018(5) 0.088(3) Uani 1 1 d . . . . .
I2 I 0.54127(6) 0.55006(4) 0.25218(4) 0.04693(17) Uani 1 1 d . . . . .
I3 I 0.23082(6) 0.70175(4) 0.48193(4) 0.04994(18) Uani 1 1 d . . . . .
C69 C 0.9459(11) 0.5366(7) 0.4028(6) 0.058(3) Uani 1 1 d . . . . .
C70 C 1.0090(8) 0.4854(6) 0.4735(5) 0.041(2) Uani 1 1 d . . . . .
F1 F 0.8332(7) 0.5561(6) 0.4075(5) 0.095(3) Uani 1 1 d . . . . .
F2 F 0.9765(9) 0.6013(4) 0.3773(4) 0.085(3) Uani 1 1 d . . . . .
F3 F 0.9794(7) 0.4218(4) 0.4967(4) 0.0658(19) Uani 1 1 d . . . . .
F4 F 1.1211(5) 0.4676(4) 0.4667(4) 0.0615(17) Uani 1 1 d . . . . .
I1 I 0.97594(7) 0.48890(4) 0.33331(4) 0.05459(19) Uani 1 1 d . . . . .
C79 C 0.990(3) -0.0451(12) 0.0635(14) 0.085(10) Uani 0.5 1 d D . P A 1
H79A H 0.9177 -0.0548 0.0563 0.102 Uiso 0.5 1 calc R . P A 1
H79B H 1.0181 -0.0745 0.1123 0.102 Uiso 0.5 1 calc R . P A 1
C80 C 0.925(2) 0.0687(14) -0.0227(12) 0.097(12) Uani 0.5 1 d D . P A 1
H80A H 0.9073 0.1232 -0.0383 0.116 Uiso 0.5 1 calc R . P A 1
H80B H 0.8536 0.0573 -0.0283 0.116 Uiso 0.5 1 calc R . P A 1
O12 O 0.9696(15) 0.0305(10) 0.0446(9) 0.067(5) Uani 0.5 1 d D . P A 1
C110 C 0.3531(13) 0.3629(9) 0.3864(8) 0.083(4) Uani 1 1 d . . . . .
H11C H 0.3338 0.4174 0.3602 0.124 Uiso 1 1 calc GR . . . .
H11D H 0.4232 0.3446 0.4167 0.124 Uiso 1 1 calc GR . . . .
H11E H 0.2911 0.3495 0.4133 0.124 Uiso 1 1 calc GR . . . .
O9 O 0.3695(8) 0.3297(5) 0.3408(5) 0.071(3) Uani 1 1 d . . . . .
H9 H 0.3829 0.2832 0.3631 0.106 Uiso 1 1 calc GR . . . .
Br3 Br 0.44634(8) 0.14995(6) 0.43561(6) 0.0444(2) Uani 1 1 d . . . . .
Br4 Br 0.88057(7) 0.15511(5) 0.48194(5) 0.0327(2) Uani 1 1 d . . . . .
Br1 Br 1.01391(8) 0.40838(5) 0.22656(5) 0.0382(2) Uani 1 1 d . . . . .
Br2 Br 0.56555(8) 0.50396(6) 0.12822(5) 0.0372(2) Uani 1 1 d . . . . .

loop_
_atom_site_aniso_label
_atom_site_aniso_U_11
_atom_site_aniso_U_22
_atom_site_aniso_U_33
_atom_site_aniso_U_23
_atom_site_aniso_U_13
_atom_site_aniso_U_12
C1 0.019(4) 0.030(4) 0.025(4) -0.009(4) -0.001(3) -0.005(3)
C2 0.021(4) 0.027(4) 0.015(4) -0.002(3) -0.008(3) -0.001(3)
C3 0.019(4) 0.029(4) 0.025(4) -0.007(4) -0.002(3) -0.010(3)
C4 0.020(4) 0.024(4) 0.025(4) -0.002(3) -0.007(3) -0.003(3)
C5 0.026(4) 0.027(4) 0.020(4) -0.002(3) -0.003(3) -0.006(3)
C6 0.027(4) 0.028(4) 0.018(4) -0.005(3) 0.003(3) -0.008(3)
C7 0.027(4) 0.033(4) 0.026(4) -0.009(4) 0.002(3) -0.012(3)
C8 0.042(5) 0.034(5) 0.033(5) -0.016(4) 0.007(4) -0.012(4)
C9 0.031(4) 0.040(5) 0.034(5) -0.017(4) 0.000(4) -0.014(4)
C10 0.057(6) 0.050(6) 0.040(6) -0.019(5) -0.004(5) -0.024(5)
C11 0.064(7) 0.055(7) 0.031(5) -0.014(5) -0.010(5) -0.020(5)
C12 0.078(9) 0.087(10) 0.057(8) -0.044(8) -0.008(7) -0.018(8)
C13 0.085(10) 0.079(10) 0.109(13) -0.040(10) -0.046(9) -0.020(8)
C14 0.023(4) 0.027(4) 0.024(4) -0.002(3) -0.001(3) -0.004(3)
C15 0.032(4) 0.041(5) 0.034(5) -0.018(4) -0.001(4) -0.007(4)
C16 0.041(5) 0.051(6) 0.043(6) -0.024(5) 0.001(4) -0.008(4)
C17 0.056(7) 0.080(9) 0.051(7) -0.041(7) 0.002(5) -0.002(6)
C18 0.026(4) 0.029(4) 0.022(4) -0.001(3) -0.001(3) -0.008(3)
C19 0.024(4) 0.037(5) 0.022(4) -0.010(4) 0.000(3) -0.013(3)
C20 0.024(4) 0.027(4) 0.027(4) -0.006(4) 0.007(3) -0.010(3)
C21 0.025(4) 0.027(4) 0.026(4) -0.007(4) -0.007(3) -0.003(3)
C22 0.025(4) 0.033(4) 0.025(4) -0.009(4) 0.000(3) -0.012(3)
C23 0.025(4) 0.034(5) 0.026(4) -0.008(4) -0.003(3) -0.010(3)
C24 0.027(4) 0.033(5) 0.032(5) -0.014(4) 0.003(3) -0.011(3)
C25 0.050(6) 0.033(5) 0.049(6) -0.013(5) 0.012(5) -0.024(4)
C26 0.042(5) 0.051(6) 0.046(6) -0.022(5) 0.005(5) -0.020(5)
C27 0.049(6) 0.041(6) 0.049(6) -0.018(5) -0.007(5) -0.014(5)
C28 0.056(6) 0.049(6) 0.058(7) -0.026(6) -0.005(5) -0.014(5)
C29 0.063(8) 0.045(7) 0.081(10) -0.030(7) -0.008(7) -0.002(6)
C30 0.109(13) 0.086(11) 0.081(11) -0.050(10) -0.002(9) -0.014(9)
C31 0.025(4) 0.031(4) 0.028(4) -0.008(4) -0.003(3) -0.009(3)
C32 0.034(5) 0.039(5) 0.040(5) -0.018(4) 0.002(4) -0.015(4)
C33 0.038(5) 0.054(6) 0.043(6) -0.024(5) -0.007(4) -0.016(5)
C34 0.063(7) 0.092(10) 0.070(8) -0.057(8) 0.004(6) -0.033(7)
C35 0.026(4) 0.029(4) 0.026(4) -0.006(4) -0.002(3) -0.009(3)
C36 0.029(4) 0.024(4) 0.023(4) -0.001(3) -0.006(3) -0.004(3)
C37 0.022(4) 0.030(4) 0.033(5) -0.011(4) 0.003(3) -0.008(3)
C38 0.026(4) 0.026(4) 0.030(4) -0.004(4) 0.001(3) -0.010(3)
C39 0.021(4) 0.022(4) 0.027(4) -0.005(3) -0.004(3) -0.008(3)
C40 0.023(4) 0.033(5) 0.032(5) -0.015(4) -0.003(3) -0.004(3)
C41 0.023(4) 0.028(4) 0.037(5) -0.011(4) -0.001(3) -0.006(3)
C42 0.028(4) 0.032(5) 0.036(5) -0.014(4) 0.003(4) -0.002(4)
C43 0.037(5) 0.031(5) 0.044(6) -0.013(4) 0.001(4) -0.002(4)
C44 0.033(5) 0.033(5) 0.037(5) -0.007(4) -0.006(4) -0.002(4)
C45 0.043(5) 0.035(5) 0.036(5) -0.012(4) -0.003(4) -0.007(4)
C46 0.056(7) 0.050(7) 0.061(8) -0.025(6) -0.011(6) 0.004(5)
C47 0.110(12) 0.071(10) 0.108(13) -0.063(10) -0.029(10) 0.021(9)
C48 0.022(4) 0.026(4) 0.027(4) -0.004(4) -0.004(3) -0.006(3)
C49 0.036(5) 0.026(4) 0.029(5) -0.007(4) -0.008(4) -0.006(4)
C50 0.044(5) 0.036(5) 0.046(6) -0.017(5) -0.009(4) -0.012(4)
C51 0.053(6) 0.074(8) 0.051(7) -0.032(6) -0.008(5) -0.021(6)
C52 0.024(4) 0.019(4) 0.034(5) -0.004(3) -0.005(3) -0.008(3)
C53 0.023(4) 0.030(4) 0.027(4) -0.006(4) -0.002(3) -0.010(3)
C54 0.021(4) 0.031(4) 0.029(4) -0.010(4) 0.004(3) -0.011(3)
C55 0.025(4) 0.022(4) 0.026(4) -0.002(3) -0.007(3) -0.005(3)
C56 0.024(4) 0.024(4) 0.026(4) -0.008(3) 0.000(3) -0.007(3)
C57 0.029(4) 0.031(4) 0.027(4) -0.006(4) -0.005(3) -0.009(3)
C58 0.035(4) 0.028(4) 0.022(4) -0.005(4) 0.010(3) -0.013(4)
C59 0.036(5) 0.039(5) 0.026(4) -0.011(4) 0.007(4) -0.016(4)
C60 0.039(5) 0.047(6) 0.027(5) -0.014(4) 0.007(4) -0.016(4)
C61 0.045(5) 0.050(6) 0.035(5) -0.020(5) 0.017(4) -0.020(5)
C62 0.042(5) 0.053(6) 0.040(6) -0.025(5) 0.010(4) -0.017(5)
C63 0.100(10) 0.069(8) 0.046(7) -0.029(7) 0.024(7) -0.038(8)
C64 0.146(15) 0.097(12) 0.065(9) -0.059(9) 0.029(10) -0.054(11)
C65 0.029(4) 0.025(4) 0.020(4) -0.005(3) -0.001(3) -0.009(3)
C66 0.029(4) 0.026(4) 0.029(4) -0.006(4) -0.004(3) -0.006(3)
C67 0.054(6) 0.032(5) 0.038(5) -0.011(4) 0.008(4) -0.017(4)
C68 0.063(7) 0.045(6) 0.054(7) -0.024(6) 0.006(5) -0.020(5)
N1 0.026(3) 0.042(4) 0.030(4) -0.016(3) 0.004(3) -0.012(3)
N2 0.036(4) 0.039(4) 0.041(4) -0.019(4) 0.008(3) -0.014(3)
N3 0.027(4) 0.033(4) 0.037(4) -0.010(3) -0.002(3) -0.009(3)
N4 0.031(4) 0.034(4) 0.030(4) -0.011(3) 0.010(3) -0.014(3)
O1 0.032(3) 0.027(3) 0.021(3) -0.002(2) -0.005(2) -0.011(2)
O2 0.033(3) 0.032(3) 0.026(3) -0.006(3) 0.001(2) -0.015(3)
O3 0.029(3) 0.037(3) 0.034(3) -0.008(3) -0.001(3) -0.015(3)
O4 0.028(3) 0.029(3) 0.036(4) -0.007(3) 0.000(3) -0.002(2)
O5 0.030(3) 0.028(3) 0.040(4) -0.006(3) 0.003(3) -0.008(2)
O6 0.029(3) 0.036(3) 0.029(3) -0.004(3) 0.006(3) -0.009(3)
O7 0.021(3) 0.039(3) 0.035(3) -0.010(3) 0.001(2) -0.010(2)
O8 0.021(3) 0.033(3) 0.027(3) -0.005(3) -0.008(2) -0.003(2)
C75 0.035(5) 0.051(6) 0.048(6) -0.018(5) -0.009(4) -0.005(4)
C76 0.037(5) 0.046(6) 0.038(5) -0.018(5) -0.008(4) -0.011(4)
C77 0.037(5) 0.050(6) 0.064(7) -0.035(6) -0.004(5) -0.007(4)
C78 0.026(5) 0.074(8) 0.035(5) -0.019(5) 0.002(4) -0.005(5)
O10 0.031(3) 0.049(4) 0.046(4) -0.017(3) -0.006(3) -0.010(3)
O11 0.032(3) 0.050(4) 0.043(4) -0.017(3) -0.002(3) -0.014(3)
C71 0.050(6) 0.079(9) 0.060(8) -0.043(7) -0.005(6) -0.018(6)
C72 0.059(7) 0.049(6) 0.041(6) -0.020(5) 0.000(5) -0.014(5)
C73 0.050(6) 0.043(6) 0.043(6) -0.016(5) -0.005(5) -0.015(5)
C74 0.062(7) 0.036(6) 0.059(7) -0.021(6) 0.019(6) -0.013(5)
F5 0.074(5) 0.161(7) 0.091(5) -0.083(5) -0.009(4) -0.006(4)
F6 0.129(6) 0.099(5) 0.107(6) -0.068(4) 0.053(5) -0.069(4)
F7 0.154(8) 0.054(4) 0.093(6) -0.039(4) 0.065(6) -0.043(5)
F8 0.045(4) 0.161(8) 0.082(5) -0.089(6) -0.015(4) 0.011(4)
F9 0.051(4) 0.171(9) 0.099(6) -0.103(6) 0.005(4) -0.016(5)
F10 0.158(8) 0.051(4) 0.076(5) -0.032(4) 0.069(6) -0.040(5)
F11 0.148(8) 0.049(4) 0.083(6) -0.028(4) 0.065(6) -0.031(5)
F12 0.059(4) 0.141(8) 0.125(7) -0.104(7) 0.029(5) -0.045(5)
I2 0.0472(4) 0.0549(4) 0.0457(4) -0.0275(3) 0.0086(3) -0.0172(3)
I3 0.0564(4) 0.0473(4) 0.0456(4) -0.0232(3) 0.0077(3) -0.0107(3)
C69 0.067(8) 0.050(7) 0.052(7) -0.026(6) -0.012(6) -0.002(6)
C70 0.040(5) 0.035(5) 0.045(6) -0.017(5) 0.001(4) -0.007(4)
F1 0.061(5) 0.133(8) 0.099(7) -0.081(7) -0.025(4) 0.011(5)
F2 0.159(8) 0.046(4) 0.052(4) -0.021(4) -0.010(5) -0.033(5)
F3 0.092(5) 0.058(4) 0.065(5) -0.035(4) 0.017(4) -0.035(4)
F4 0.048(4) 0.084(5) 0.060(4) -0.043(4) 0.006(3) -0.013(3)
I1 0.0675(5) 0.0498(4) 0.0458(4) -0.0232(3) -0.0021(3) -0.0124(3)
C79 0.14(3) 0.052(16) 0.051(16) -0.005(13) -0.021(18) -0.044(18)
C80 0.11(3) 0.052(17) 0.12(3) -0.028(19) -0.04(2) -0.034(17)
O12 0.066(11) 0.072(12) 0.056(11) -0.018(9) -0.006(9) -0.029(9)
C110 0.080(10) 0.085(11) 0.073(10) -0.030(9) 0.027(8) -0.017(8)
O9 0.078(6) 0.049(5) 0.053(5) -0.003(4) 0.012(5) -0.002(4)
Br3 0.0328(5) 0.0471(6) 0.0453(6) -0.0173(5) 0.0027(4) -0.0057(4)
Br4 0.0283(4) 0.0310(5) 0.0336(5) -0.0096(4) 0.0032(3) -0.0093(3)
Br1 0.0404(5) 0.0364(5) 0.0345(5) -0.0121(4) 0.0002(4) -0.0126(4)
Br2 0.0332(5) 0.0464(5) 0.0338(5) -0.0173(4) 0.0037(4) -0.0155(4)

loop_
_atom_type_symbol
_atom_type_description
_atom_type_scat_dispersion_real
_atom_type_scat_dispersion_imag
_atom_type_scat_source
C C 0.0181 0.0091 'International Tables Vol C Tables 4.2.6.8 and 6.1.1.4'
H H 0.0000 0.0000 'International Tables Vol C Tables 4.2.6.8 and 6.1.1.4'
Br Br -0.6763 1.2805 'International Tables Vol C Tables 4.2.6.8 and 6.1.1.4'
F F 0.0727 0.0534 'International Tables Vol C Tables 4.2.6.8 and 6.1.1.4'
I I -0.3257 6.8362 'International Tables Vol C Tables 4.2.6.8 and 6.1.1.4'
N N 0.0311 0.0180 'International Tables Vol C Tables 4.2.6.8 and 6.1.1.4'
O O 0.0492 0.0322 'International Tables Vol C Tables 4.2.6.8 and 6.1.1.4'

loop_
_exptl_crystal_face_index_h
_exptl_crystal_face_index_k
_exptl_crystal_face_index_l
_exptl_crystal_face_perp_dist
_exptl_oxdiff_crystal_face_indexfrac_h
_exptl_oxdiff_crystal_face_indexfrac_k
_exptl_oxdiff_crystal_face_indexfrac_l
_exptl_oxdiff_crystal_face_x
_exptl_oxdiff_crystal_face_y
_exptl_oxdiff_crystal_face_z
-7 -5 -5 0.0360 -7.0000 -5.0000 -5.0000 -0.7934 -0.0681 0.4947
-3 -10 4 0.0545 -3.0000 -10.0000 4.0000 0.3054 0.0725 0.9565
8 7 4 0.0568 8.0000 7.0000 4.0000 0.7681 0.0243 -0.7119
4 11 -2 0.0531 4.0000 11.0000 -2.0000 -0.1451 0.0121 -1.0017
-1 9 13 0.0228 -1.0000 9.0000 13.0000 0.0828 0.9738 -0.1068
1 -10 -13 0.0110 1.0000 -10.0000 -13.0000 -0.0372 -1.0015 0.1743
-3 10 10 0.0251 -3.0000 10.0000 10.0000 -0.3281 0.9399 -0.1842
3 -10 -10 0.0151 3.0000 -10.0000 -10.0000 0.3281 -0.9399 0.1842
-6 6 7 0.0281 -6.0000 6.0000 7.0000 -0.6233 0.8146 0.1232
-6 -8 3 0.0498 -6.0000 -8.0000 3.0000 -0.1705 0.2178 0.9287
-6 -3 -9 0.0498 -6.0000 -3.0000 -9.0000 -0.9588 -0.2681 0.1728
-7 -10 -4 0.0287 -7.0000 -10.0000 -4.0000 -0.5184 -0.1548 0.8670

loop_
_geom_angle_atom_site_label_1
_geom_angle_atom_site_label_2
_geom_angle_atom_site_label_3
_geom_angle
_geom_angle_site_symmetry_1
_geom_angle_site_symmetry_3
C2 C1 C65 119.9(7) . .
C6 C1 C2 117.7(7) . .
C6 C1 C65 122.3(7) . .
C1 C2 C3 120.9(7) . .
O1 C2 C1 124.0(7) . .
O1 C2 C3 115.0(7) . .
C2 C3 C7 117.6(7) . .
C4 C3 C2 118.2(7) . .
C4 C3 C7 124.2(7) . .
C3 C4 O2 119.6(7) . .
C5 C4 C3 122.6(7) . .
C5 C4 O2 117.8(7) . .
C4 C5 C6 117.7(8) . .
C4 C5 C14 120.9(7) . .
C6 C5 C14 121.2(7) . .
C1 C6 H6 118.6 . .
C5 C6 C1 122.7(8) . .
C5 C6 H6 118.6 . .
C3 C7 H7A 109.2 . .
C3 C7 H7B 109.2 . .
H7A C7 H7B 107.9 . .
N1 C7 C3 111.8(6) . .
N1 C7 H7A 109.2 . .
N1 C7 H7B 109.2 . .
H8A C8 H8B 107.8 . .
C9 C8 H8A 109.1 . .
C9 C8 H8B 109.1 . .
N1 C8 H8A 109.1 . .
N1 C8 H8B 109.1 . .
N1 C8 C9 112.4(7) . .
C8 C9 H9A 109.1 . .
C8 C9 H9B 109.1 . .
H9A C9 H9B 107.9 . .
C10 C9 C8 112.4(8) . .
C10 C9 H9A 109.1 . .
C10 C9 H9B 109.1 . .
C9 C10 H10A 109.4 . .
C9 C10 H10B 109.4 . .
C9 C10 C11 111.2(9) . .
H10A C10 H10B 108.0 . .
C11 C10 H10A 109.4 . .
C11 C10 H10B 109.4 . .
C10 C11 H11A 108.9 . .
C10 C11 H11B 108.9 . .
H11A C11 H11B 107.7 . .
C12 C11 C10 113.5(10) . .
C12 C11 H11A 108.9 . .
C12 C11 H11B 108.9 . .
C11 C12 H12A 109.0 . .
C11 C12 H12B 109.0 . .
C11 C12 C13 112.8(12) . .
H12A C12 H12B 107.8 . .
C13 C12 H12A 109.0 . .
C13 C12 H12B 109.0 . .
C12 C13 H13A 109.5 . .
C12 C13 H13B 109.5 . .
C12 C13 H13C 109.5 . .
H13A C13 H13B 109.5 . .
H13A C13 H13C 109.5 . .
H13B C13 H13C 109.5 . .
C5 C14 H14 106.6 . .
C15 C14 C5 114.0(7) . .
C15 C14 H14 106.6 . .
C15 C14 C18 114.1(7) . .
C18 C14 C5 108.5(7) . .
C18 C14 H14 106.6 . .
C14 C15 H15A 109.0 . .
C14 C15 H15B 109.0 . .
H15A C15 H15B 107.8 . .
C16 C15 C14 113.1(7) . .
C16 C15 H15A 109.0 . .
C16 C15 H15B 109.0 . .
C15 C16 H16A 109.0 . .
C15 C16 H16B 109.0 . .
H16A C16 H16B 107.8 . .
C17 C16 C15 112.9(9) . .
C17 C16 H16A 109.0 . .
C17 C16 H16B 109.0 . .
C16 C17 H17A 109.5 . .
C16 C17 H17B 109.5 . .
C16 C17 H17C 109.5 . .
H17A C17 H17B 109.5 . .
H17A C17 H17C 109.5 . .
H17B C17 H17C 109.5 . .
C19 C18 C14 121.1(7) . .
C23 C18 C14 121.7(8) . .
C23 C18 C19 117.2(8) . .
C20 C19 C18 121.3(7) . .
C20 C19 O3 115.4(8) . .
O3 C19 C18 123.4(8) . .
C19 C20 C21 119.2(8) . .
C19 C20 C24 118.9(7) . .
C21 C20 C24 121.8(7) . .
C20 C21 C22 121.3(8) . .
O4 C21 C20 121.3(8) . .
O4 C21 C22 117.3(7) . .
C21 C22 C31 119.5(7) . .
C23 C22 C21 117.0(7) . .
C23 C22 C31 123.5(8) . .
C18 C23 H23 118.2 . .
C22 C23 C18 123.7(8) . .
C22 C23 H23 118.2 . .
C20 C24 H24A 108.7 . .
C20 C24 H24B 108.7 . .
H24A C24 H24B 107.6 . .
N2 C24 C20 114.1(7) . .
N2 C24 H24A 108.7 . .
N2 C24 H24B 108.7 . .
H25A C25 H25B 107.9 . .
C26 C25 H25A 109.2 . .
C26 C25 H25B 109.2 . .
C26 C25 N2 112.0(8) . .
N2 C25 H25A 109.2 . .
N2 C25 H25B 109.2 . .
C25 C26 H26A 109.1 . .
C25 C26 H26B 109.1 . .
C25 C26 C27 112.4(9) . .
H26A C26 H26B 107.9 . .
C27 C26 H26A 109.1 . .
C27 C26 H26B 109.1 . .
C26 C27 H27A 109.0 . .
C26 C27 H27B 109.0 . .
C26 C27 C28 112.8(9) . .
H27A C27 H27B 107.8 . .
C28 C27 H27A 109.0 . .
C28 C27 H27B 109.0 . .
C27 C28 H28A 109.1 . .
C27 C28 H28B 109.1 . .
C27 C28 C29 112.4(10) . .
H28A C28 H28B 107.9 . .
C29 C28 H28A 109.1 . .
C29 C28 H28B 109.1 . .
C28 C29 H29A 109.4 . .
C28 C29 H29B 109.4 . .
C28 C29 C30 111.1(12) . .
H29A C29 H29B 108.0 . .
C30 C29 H29A 109.4 . .
C30 C29 H29B 109.4 . .
C29 C30 H30A 109.5 . .
C29 C30 H30B 109.5 . .
C29 C30 H30C 109.5 . .
H30A C30 H30B 109.5 . .
H30A C30 H30C 109.5 . .
H30B C30 H30C 109.5 . .
C22 C31 H31 106.4 . .
C22 C31 C35 112.0(7) . .
C32 C31 C22 112.6(7) . .
C32 C31 H31 106.4 . .
C32 C31 C35 112.5(7) . .
C35 C31 H31 106.4 . .
C31 C32 H32A 109.3 . .
C31 C32 H32B 109.3 . .
H32A C32 H32B 107.9 . .
C33 C32 C31 111.8(7) . .
C33 C32 H32A 109.3 . .
C33 C32 H32B 109.3 . .
C32 C33 H33A 109.0 . .
C32 C33 H33B 109.0 . .
C32 C33 C34 112.8(8) . .
H33A C33 H33B 107.8 . .
C34 C33 H33A 109.0 . .
C34 C33 H33B 109.0 . .
C33 C34 H34A 109.5 . .
C33 C34 H34B 109.5 . .
C33 C34 H34C 109.5 . .
H34A C34 H34B 109.5 . .
H34A C34 H34C 109.5 . .
H34B C34 H34C 109.5 . .
C36 C35 C31 121.7(7) . .
C36 C35 C40 117.0(8) . .
C40 C35 C31 121.3(8) . .
C35 C36 C37 121.6(8) . .
O5 C36 C35 123.4(8) . .
O5 C36 C37 114.9(7) . .
C36 C37 C41 118.9(8) . .
C38 C37 C36 119.1(8) . .
C38 C37 C41 121.9(8) . .
C37 C38 C39 120.1(8) . .
O6 C38 C37 116.7(8) . .
O6 C38 C39 123.1(7) . .
C38 C39 C48 120.8(7) . .
C40 C39 C38 117.8(7) . .
C40 C39 C48 121.4(7) . .
C35 C40 H40 118.0 . .
C39 C40 C35 124.0(8) . .
C39 C40 H40 118.0 . .
C37 C41 H41A 109.5 . .
C37 C41 H41B 109.5 . .
H41A C41 H41B 108.1 . .
N3 C41 C37 110.6(6) . .
N3 C41 H41A 109.5 . .
N3 C41 H41B 109.5 . .
H42A C42 H42B 108.2 . .
C43 C42 H42A 109.7 . .
C43 C42 H42B 109.7 . .
N3 C42 H42A 109.7 . .
N3 C42 H42B 109.7 . .
N3 C42 C43 109.8(7) . .
C42 C43 H43A 108.9 . .
C42 C43 H43B 108.9 . .
C42 C43 C44 113.3(8) . .
H43A C43 H43B 107.7 . .
C44 C43 H43A 108.9 . .
C44 C43 H43B 108.9 . .
C43 C44 H44A 108.5 . .
C43 C44 H44B 108.5 . .
H44A C44 H44B 107.5 . .
C45 C44 C43 115.0(8) . .
C45 C44 H44A 108.5 . .
C45 C44 H44B 108.5 . .
C44 C45 H45A 109.3 . .
C44 C45 H45B 109.3 . .
C44 C45 C46 111.4(8) . .
H45A C45 H45B 108.0 . .
C46 C45 H45A 109.3 . .
C46 C45 H45B 109.3 . .
C45 C46 H46A 108.6 . .
C45 C46 H46B 108.6 . .
H46A C46 H46B 107.6 . .
C47 C46 C45 114.7(10) . .
C47 C46 H46A 108.6 . .
C47 C46 H46B 108.6 . .
C46 C47 H47A 109.5 . .
C46 C47 H47B 109.5 . .
C46 C47 H47C 109.5 . .
H47A C47 H47B 109.5 . .
H47A C47 H47C 109.5 . .
H47B C47 H47C 109.5 . .
C39 C48 H48 107.0 . .
C49 C48 C39 112.5(7) . .
C49 C48 H48 107.0 . .
C49 C48 C52 112.7(7) . .
C52 C48 C39 110.3(7) . .
C52 C48 H48 107.0 . .
C48 C49 H49A 108.4 . .
C48 C49 H49B 108.4 . .
H49A C49 H49B 107.5 . .
C50 C49 C48 115.4(8) . .
C50 C49 H49A 108.4 . .
C50 C49 H49B 108.4 . .
C49 C50 H50A 108.7 . .
C49 C50 H50B 108.7 . .
H50A C50 H50B 107.6 . .
C51 C50 C49 114.1(9) . .
C51 C50 H50A 108.7 . .
C51 C50 H50B 108.7 . .
C50 C51 H51A 109.5 . .
C50 C51 H51B 109.5 . .
C50 C51 H51C 109.5 . .
H51A C51 H51B 109.5 . .
H51A C51 H51C 109.5 . .
H51B C51 H51C 109.5 . .
C53 C52 C48 120.6(7) . .
C53 C52 C57 118.0(8) . .
C57 C52 C48 121.4(8) . .
C52 C53 C54 120.9(7) . .
O7 C53 C52 118.1(7) . .
O7 C53 C54 121.0(7) . .
C53 C54 C58 121.8(7) . .
C55 C54 C53 118.6(8) . .
C55 C54 C58 119.2(8) . .
C56 C55 C54 122.1(8) . .
C56 C55 O8 120.9(7) . .
O8 C55 C54 116.8(8) . .
C55 C56 C57 118.0(7) . .
C55 C56 C65 122.0(7) . .
C57 C56 C65 119.9(7) . .
C52 C57 H57 118.8 . .
C56 C57 C52 122.4(8) . .
C56 C57 H57 118.8 . .
C54 C58 H58A 108.9 . .
C54 C58 H58B 108.9 . .
H58A C58 H58B 107.7 . .
N4 C58 C54 113.4(7) . .
N4 C58 H58A 108.9 . .
N4 C58 H58B 108.9 . .
H59A C59 H59B 107.9 . .
C60 C59 H59A 109.2 . .
C60 C59 H59B 109.2 . .
N4 C59 H59A 109.2 . .
N4 C59 H59B 109.2 . .
N4 C59 C60 112.0(7) . .
C59 C60 H60A 109.4 . .
C59 C60 H60B 109.4 . .
H60A C60 H60B 108.0 . .
C61 C60 C59 111.4(8) . .
C61 C60 H60A 109.4 . .
C61 C60 H60B 109.4 . .
C60 C61 H61A 108.8 . .
C60 C61 H61B 108.8 . .
H61A C61 H61B 107.7 . .
C62 C61 C60 113.8(8) . .
C62 C61 H61A 108.8 . .
C62 C61 H61B 108.8 . .
C61 C62 H62A 108.9 . .
C61 C62 H62B 108.9 . .
C61 C62 C63 113.4(9) . .
H62A C62 H62B 107.7 . .
C63 C62 H62A 108.9 . .
C63 C62 H62B 108.9 . .
C62 C63 H63A 108.6 . .
C62 C63 H63B 108.6 . .
H63A C63 H63B 107.6 . .
C64 C63 C62 114.6(11) . .
C64 C63 H63A 108.6 . .
C64 C63 H63B 108.6 . .
C63 C64 H64A 109.5 . .
C63 C64 H64B 109.5 . .
C63 C64 H64C 109.5 . .
H64A C64 H64B 109.5 . .
H64A C64 H64C 109.5 . .
H64B C64 H64C 109.5 . .
C1 C65 H65 106.7 . .
C56 C65 C1 110.8(6) . .
C56 C65 H65 106.7 . .
C66 C65 C1 113.7(7) . .
C66 C65 C56 111.7(6) . .
C66 C65 H65 106.7 . .
C65 C66 H66A 108.9 . .
C65 C66 H66B 108.9 . .
C65 C66 C67 113.3(7) . .
H66A C66 H66B 107.7 . .
C67 C66 H66A 108.9 . .
C67 C66 H66B 108.9 . .
C66 C67 H67A 108.5 . .
C66 C67 H67B 108.5 . .
H67A C67 H67B 107.5 . .
C68 C67 C66 115.2(8) . .
C68 C67 H67A 108.5 . .
C68 C67 H67B 108.5 . .
C67 C68 H68A 109.5 . .
C67 C68 H68B 109.5 . .
C67 C68 H68C 109.5 . .
H68A C68 H68B 109.5 . .
H68A C68 H68C 109.5 . .
H68B C68 H68C 109.5 . .
C7 N1 H1A 108.4 . .
C7 N1 H1B 108.4 . .
C8 N1 C7 115.6(6) . .
C8 N1 H1A 108.4 . .
C8 N1 H1B 108.4 . .
H1A N1 H1B 107.4 . .
C24 N2 C25 111.3(7) . .
C24 N2 H2A 109.4 . .
C24 N2 H2B 109.4 . .
C25 N2 H2A 109.4 . .
C25 N2 H2B 109.4 . .
H2A N2 H2B 108.0 . .
C41 N3 C42 114.1(6) . .
C41 N3 H3A 108.7 . .
C41 N3 H3B 108.7 . .
C42 N3 H3A 108.7 . .
C42 N3 H3B 108.7 . .
H3A N3 H3B 107.6 . .
C58 N4 C59 111.4(6) . .
C58 N4 H4A 109.3 . .
C58 N4 H4B 109.3 . .
C59 N4 H4A 109.3 . .
C59 N4 H4B 109.3 . .
H4A N4 H4B 108.0 . .
C2 O1 H1 109.5 . .
C4 O2 H2 109.5 . .
C19 O3 H3 109.5 . .
C21 O4 H4 109.5 . .
C36 O5 H5 109.5 . .
C38 O6 H6A 109.5 . .
C53 O7 H7 109.5 . .
C55 O8 H8 109.5 . .
H75A C75 H75B 108.2 . .
C76 C75 H75A 109.7 . .
C76 C75 H75B 109.7 . .
O10 C75 H75A 109.7 . .
O10 C75 H75B 109.7 . .
O10 C75 C76 109.9(9) . .
C75 C76 H76A 109.6 . .
C75 C76 H76B 109.6 . .
H76A C76 H76B 108.1 . .
O11 C76 C75 110.2(8) . .
O11 C76 H76A 109.6 . .
O11 C76 H76B 109.6 . .
H77A C77 H77B 108.3 . .
C78 C77 H77A 109.8 . .
C78 C77 H77B 109.8 . .
O11 C77 H77A 109.8 . .
O11 C77 H77B 109.8 . .
O11 C77 C78 109.2(9) . .
C77 C78 H78A 109.6 . .
C77 C78 H78B 109.6 . .
H78A C78 H78B 108.1 . .
O10 C78 C77 110.4(8) . .
O10 C78 H78A 109.6 . .
O10 C78 H78B 109.6 . .
C78 O10 C75 110.3(7) . .
C76 O11 C77 110.2(7) . .
C72 C71 I2 113.4(7) . .
F5 C71 C72 111.6(11) . .
F5 C71 F6 104.4(10) . .
F5 C71 I2 111.3(8) . .
F6 C71 C72 107.6(10) . .
F6 C71 I2 108.0(8) . .
C71 C72 C73 115.8(9) . .
F7 C72 C71 106.1(10) . .
F7 C72 C73 110.9(9) . .
F8 C72 C71 108.1(9) . .
F8 C72 C73 107.9(9) . .
F8 C72 F7 107.8(11) . .
C74 C73 C72 116.0(9) . .
F9 C73 C72 108.8(9) . .
F9 C73 C74 105.9(9) . .
F10 C73 C72 107.9(9) . .
F10 C73 C74 109.3(9) . .
F10 C73 F9 108.8(10) . .
C73 C74 I3 112.2(7) . .
F11 C74 C73 111.6(9) . .
F11 C74 F12 106.6(10) . .
F11 C74 I3 112.2(8) . .
F12 C74 C73 106.4(10) . .
F12 C74 I3 107.4(7) . .
C70 C69 I1 114.3(7) . .
F1 C69 C70 109.2(10) . .
F1 C69 F2 106.2(10) . .
F1 C69 I1 109.0(7) . .
F2 C69 C70 108.4(9) . .
F2 C69 I1 109.6(8) . .
C69 C70 C70 117.7(11) . 2_766
F3 C70 C69 107.2(9) . .
F3 C70 C70 108.8(11) . 2_766
F3 C70 F4 106.7(8) . .
F4 C70 C69 107.5(9) . .
F4 C70 C70 108.3(10) . 2_766
H79A C79 H79B 108.1 . .
C80 C79 H79A 109.6 2_755 .
C80 C79 H79B 109.6 2_755 .
O12 C79 H79A 109.6 . .
O12 C79 H79B 109.6 . .
O12 C79 C80 110(2) . 2_755
C79 C80 H80A 110.0 2_755 .
C79 C80 H80B 110.0 2_755 .
H80A C80 H80B 108.4 . .
O12 C80 C79 108(2) . 2_755
O12 C80 H80A 110.0 . .
O12 C80 H80B 110.0 . .
C80 O12 C79 106.9(19) . .
H11C C110 H11D 109.5 . .
H11C C110 H11E 109.5 . .
H11D C110 H11E 109.5 . .
O9 C110 H11C 109.5 . .
O9 C110 H11D 109.5 . .
O9 C110 H11E 109.5 . .
C110 O9 H9 109.5 . .

loop_
_geom_bond_atom_site_label_1
_geom_bond_atom_site_label_2
_geom_bond_distance
_geom_bond_site_symmetry_2
C1 C2 1.400(11) .
C1 C6 1.394(11) .
C1 C65 1.544(11) .
C2 C3 1.405(11) .
C2 O1 1.374(9) .
C3 C4 1.386(11) .
C3 C7 1.502(11) .
C4 C5 1.377(12) .
C4 O2 1.395(10) .
C5 C6 1.384(11) .
C5 C14 1.547(11) .
C6 H6 0.9500 .
C7 H7A 0.9900 .
C7 H7B 0.9900 .
C7 N1 1.496(10) .
C8 H8A 0.9900 .
C8 H8B 0.9900 .
C8 C9 1.507(13) .
C8 N1 1.494(11) .
C9 H9A 0.9900 .
C9 H9B 0.9900 .
C9 C10 1.502(13) .
C10 H10A 0.9900 .
C10 H10B 0.9900 .
C10 C11 1.519(15) .
C11 H11A 0.9900 .
C11 H11B 0.9900 .
C11 C12 1.512(15) .
C12 H12A 0.9900 .
C12 H12B 0.9900 .
C12 C13 1.53(2) .
C13 H13A 0.9800 .
C13 H13B 0.9800 .
C13 H13C 0.9800 .
C14 H14 1.0000 .
C14 C15 1.527(12) .
C14 C18 1.536(11) .
C15 H15A 0.9900 .
C15 H15B 0.9900 .
C15 C16 1.523(13) .
C16 H16A 0.9900 .
C16 H16B 0.9900 .
C16 C17 1.499(15) .
C17 H17A 0.9800 .
C17 H17B 0.9800 .
C17 H17C 0.9800 .
C18 C19 1.395(13) .
C18 C23 1.391(11) .
C19 C20 1.385(12) .
C19 O3 1.386(9) .
C20 C21 1.394(11) .
C20 C24 1.513(12) .
C21 C22 1.397(12) .
C21 O4 1.385(10) .
C22 C23 1.381(12) .
C22 C31 1.526(11) .
C23 H23 0.9500 .
C24 H24A 0.9900 .
C24 H24B 0.9900 .
C24 N2 1.495(11) .
C25 H25A 0.9900 .
C25 H25B 0.9900 .
C25 C26 1.483(15) .
C25 N2 1.509(12) .
C26 H26A 0.9900 .
C26 H26B 0.9900 .
C26 C27 1.514(14) .
C27 H27A 0.9900 .
C27 H27B 0.9900 .
C27 C28 1.515(15) .
C28 H28A 0.9900 .
C28 H28B 0.9900 .
C28 C29 1.521(16) .
C29 H29A 0.9900 .
C29 H29B 0.9900 .
C29 C30 1.537(19) .
C30 H30A 0.9800 .
C30 H30B 0.9800 .
C30 H30C 0.9800 .
C31 H31 1.0000 .
C31 C32 1.523(12) .
C31 C35 1.535(11) .
C32 H32A 0.9900 .
C32 H32B 0.9900 .
C32 C33 1.522(12) .
C33 H33A 0.9900 .
C33 H33B 0.9900 .
C33 C34 1.522(14) .
C34 H34A 0.9800 .
C34 H34B 0.9800 .
C34 H34C 0.9800 .
C35 C36 1.386(12) .
C35 C40 1.391(12) .
C36 C37 1.410(12) .
C36 O5 1.370(10) .
C37 C38 1.396(12) .
C37 C41 1.506(11) .
C38 C39 1.412(12) .
C38 O6 1.368(10) .
C39 C40 1.382(11) .
C39 C48 1.541(11) .
C40 H40 0.9500 .
C41 H41A 0.9900 .
C41 H41B 0.9900 .
C41 N3 1.495(11) .
C42 H42A 0.9900 .
C42 H42B 0.9900 .
C42 C43 1.525(13) .
C42 N3 1.501(11) .
C43 H43A 0.9900 .
C43 H43B 0.9900 .
C43 C44 1.534(12) .
C44 H44A 0.9900 .
C44 H44B 0.9900 .
C44 C45 1.510(13) .
C45 H45A 0.9900 .
C45 H45B 0.9900 .
C45 C46 1.523(14) .
C46 H46A 0.9900 .
C46 H46B 0.9900 .
C46 C47 1.492(18) .
C47 H47A 0.9800 .
C47 H47B 0.9800 .
C47 H47C 0.9800 .
C48 H48 1.0000 .
C48 C49 1.528(12) .
C48 C52 1.528(11) .
C49 H49A 0.9900 .
C49 H49B 0.9900 .
C49 C50 1.507(12) .
C50 H50A 0.9900 .
C50 H50B 0.9900 .
C50 C51 1.506(15) .
C51 H51A 0.9800 .
C51 H51B 0.9800 .
C51 H51C 0.9800 .
C52 C53 1.404(12) .
C52 C57 1.405(11) .
C53 C54 1.405(11) .
C53 O7 1.371(9) .
C54 C55 1.402(11) .
C54 C58 1.499(11) .
C55 C56 1.384(12) .
C55 O8 1.395(9) .
C56 C57 1.396(11) .
C56 C65 1.528(11) .
C57 H57 0.9500 .
C58 H58A 0.9900 .
C58 H58B 0.9900 .
C58 N4 1.493(11) .
C59 H59A 0.9900 .
C59 H59B 0.9900 .
C59 C60 1.520(13) .
C59 N4 1.504(10) .
C60 H60A 0.9900 .
C60 H60B 0.9900 .
C60 C61 1.508(12) .
C61 H61A 0.9900 .
C61 H61B 0.9900 .
C61 C62 1.495(14) .
C62 H62A 0.9900 .
C62 H62B 0.9900 .
C62 C63 1.504(15) .
C63 H63A 0.9900 .
C63 H63B 0.9900 .
C63 C64 1.496(18) .
C64 H64A 0.9800 .
C64 H64B 0.9800 .
C64 H64C 0.9800 .
C65 H65 1.0000 .
C65 C66 1.515(12) .
C66 H66A 0.9900 .
C66 H66B 0.9900 .
C66 C67 1.532(12) .
C67 H67A 0.9900 .
C67 H67B 0.9900 .
C67 C68 1.485(14) .
C68 H68A 0.9800 .
C68 H68B 0.9800 .
C68 H68C 0.9800 .
N1 H1A 0.9900 .
N1 H1B 0.9900 .
N2 H2A 0.9900 .
N2 H2B 0.9900 .
N3 H3A 0.9900 .
N3 H3B 0.9900 .
N4 H4A 0.9900 .
N4 H4B 0.9900 .
O1 H1 0.8400 .
O2 H2 0.8400 .
O3 H3 0.8400 .
O4 H4 0.8400 .
O5 H5 0.8400 .
O6 H6A 0.8400 .
O7 H7 0.8400 .
O8 H8 0.8400 .
C75 H75A 0.9900 .
C75 H75B 0.9900 .
C75 C76 1.512(14) .
C75 O10 1.434(12) .
C76 H76A 0.9900 .
C76 H76B 0.9900 .
C76 O11 1.427(11) .
C77 H77A 0.9900 .
C77 H77B 0.9900 .
C77 C78 1.507(14) .
C77 O11 1.453(12) .
C78 H78A 0.9900 .
C78 H78B 0.9900 .
C78 O10 1.432(13) .
C71 C72 1.530(16) .
C71 F5 1.304(14) .
C71 F6 1.365(16) .
C71 I2 2.154(11) .
C72 C73 1.531(15) .
C72 F7 1.331(14) .
C72 F8 1.312(13) .
C73 C74 1.529(15) .
C73 F9 1.332(13) .
C73 F10 1.318(13) .
C74 F11 1.298(14) .
C74 F12 1.358(15) .
C74 I3 2.154(11) .
C69 C70 1.524(15) .
C69 F1 1.349(15) .
C69 F2 1.366(15) .
C69 I1 2.146(11) .
C70 C70 1.53(2) 2_766
C70 F3 1.340(12) .
C70 F4 1.350(11) .
C79 H79A 0.9900 .
C79 H79B 0.9900 .
C79 C80 1.493(14) 2_755
C79 O12 1.388(17) .
C80 C79 1.493(14) 2_755
C80 H80A 0.9900 .
C80 H80B 0.9900 .
C80 O12 1.380(18) .
C110 H11C 0.9800 .
C110 H11D 0.9800 .
C110 H11E 0.9800 .
C110 O9 1.438(18) .
O9 H9 0.8400 .

loop_
_geom_torsion_atom_site_label_1
_geom_torsion_atom_site_label_2
_geom_torsion_atom_site_label_3
_geom_torsion_atom_site_label_4
_geom_torsion
_geom_torsion_site_symmetry_1
_geom_torsion_site_symmetry_4
C1 C2 C3 C4 4.4(12) . .
C1 C2 C3 C7 -177.4(7) . .
C1 C65 C66 C67 169.5(7) . .
C2 C1 C6 C5 -0.7(12) . .
C2 C1 C65 C56 85.6(9) . .
C2 C1 C65 C66 -147.6(7) . .
C2 C3 C4 C5 -4.3(12) . .
C2 C3 C4 O2 178.5(7) . .
C2 C3 C7 N1 -70.3(10) . .
C3 C4 C5 C6 1.7(12) . .
C3 C4 C5 C14 178.5(7) . .
C3 C7 N1 C8 -178.5(7) . .
C4 C3 C7 N1 107.7(9) . .
C4 C5 C6 C1 0.9(12) . .
C4 C5 C14 C15 148.7(8) . .
C4 C5 C14 C18 -83.1(9) . .
C5 C14 C15 C16 -64.6(10) . .
C5 C14 C18 C19 95.1(9) . .
C5 C14 C18 C23 -84.8(10) . .
C6 C1 C2 C3 -2.1(11) . .
C6 C1 C2 O1 179.9(7) . .
C6 C1 C65 C56 -96.9(9) . .
C6 C1 C65 C66 30.0(11) . .
C6 C5 C14 C15 -34.6(11) . .
C6 C5 C14 C18 93.7(9) . .
C7 C3 C4 C5 177.7(8) . .
C7 C3 C4 O2 0.5(12) . .
C8 C9 C10 C11 -172.0(8) . .
C9 C8 N1 C7 -66.6(10) . .
C9 C10 C11 C12 -179.4(10) . .
C10 C11 C12 C13 -63.0(15) . .
C14 C5 C6 C1 -175.9(7) . .
C14 C15 C16 C17 176.8(9) . .
C14 C18 C19 C20 -176.2(7) . .
C14 C18 C19 O3 5.5(13) . .
C14 C18 C23 C22 177.5(8) . .
C15 C14 C18 C19 -136.7(8) . .
C15 C14 C18 C23 43.5(11) . .
C18 C14 C15 C16 170.0(8) . .
C18 C19 C20 C21 0.5(13) . .
C18 C19 C20 C24 -177.0(8) . .
C19 C18 C23 C22 -2.3(13) . .
C19 C20 C21 C22 -6.1(13) . .
C19 C20 C21 O4 177.5(8) . .
C19 C20 C24 N2 -81.0(9) . .
C20 C21 C22 C23 7.3(12) . .
C20 C21 C22 C31 -173.4(8) . .
C20 C24 N2 C25 179.1(7) . .
C21 C20 C24 N2 101.6(10) . .
C21 C22 C23 C18 -3.0(13) . .
C21 C22 C31 C32 139.8(8) . .
C21 C22 C31 C35 -92.2(9) . .
C22 C31 C32 C33 -167.4(8) . .
C22 C31 C35 C36 95.1(9) . .
C22 C31 C35 C40 -86.7(10) . .
C23 C18 C19 C20 3.6(12) . .
C23 C18 C19 O3 -174.7(7) . .
C23 C22 C31 C32 -40.9(11) . .
C23 C22 C31 C35 87.1(10) . .
C24 C20 C21 C22 171.3(8) . .
C24 C20 C21 O4 -5.1(13) . .
C25 C26 C27 C28 -178.8(9) . .
C26 C25 N2 C24 170.8(8) . .
C26 C27 C28 C29 174.7(10) . .
C27 C28 C29 C30 -175.4(11) . .
C31 C22 C23 C18 177.7(8) . .
C31 C32 C33 C34 179.3(9) . .
C31 C35 C36 C37 -179.2(7) . .
C31 C35 C36 O5 -1.4(13) . .
C31 C35 C40 C39 -175.0(7) . .
C32 C31 C35 C36 -136.9(8) . .
C32 C31 C35 C40 41.3(10) . .
C35 C31 C32 C33 64.9(10) . .
C35 C36 C37 C38 -6.8(13) . .
C35 C36 C37 C41 174.1(8) . .
C36 C35 C40 C39 3.3(12) . .
C36 C37 C38 C39 5.5(12) . .
C36 C37 C38 O6 -175.2(7) . .
C36 C37 C41 N3 -61.0(10) . .
C37 C38 C39 C40 -0.1(12) . .
C37 C38 C39 C48 177.8(7) . .
C37 C41 N3 C42 168.6(7) . .
C38 C37 C41 N3 120.0(9) . .
C38 C39 C40 C35 -4.5(12) . .
C38 C39 C48 C49 144.1(8) . .
C38 C39 C48 C52 -89.1(9) . .
C39 C48 C49 C50 -54.9(10) . .
C39 C48 C52 C53 96.1(9) . .
C39 C48 C52 C57 -84.3(9) . .
C40 C35 C36 C37 2.5(12) . .
C40 C35 C36 O5 -179.7(8) . .
C40 C39 C48 C49 -38.0(10) . .
C40 C39 C48 C52 88.7(9) . .
C41 C37 C38 C39 -175.5(8) . .
C41 C37 C38 O6 3.8(12) . .
C42 C43 C44 C45 57.9(11) . .
C43 C42 N3 C41 -77.7(9) . .
C43 C44 C45 C46 166.9(9) . .
C44 C45 C46 C47 177.0(12) . .
C48 C39 C40 C35 177.6(8) . .
C48 C49 C50 C51 -178.3(8) . .
C48 C52 C53 C54 179.6(7) . .
C48 C52 C53 O7 0.5(12) . .
C48 C52 C57 C56 -179.8(8) . .
C49 C48 C52 C53 -137.3(8) . .
C49 C48 C52 C57 42.3(10) . .
C52 C48 C49 C50 179.7(7) . .
C52 C53 C54 C55 0.8(12) . .
C52 C53 C54 C58 -171.8(8) . .
C53 C52 C57 C56 -0.3(12) . .
C53 C54 C55 C56 -1.4(12) . .
C53 C54 C55 O8 174.7(7) . .
C53 C54 C58 N4 -104.0(9) . .
C54 C55 C56 C57 1.2(12) . .
C54 C55 C56 C65 -176.1(7) . .
C54 C58 N4 C59 179.6(7) . .
C55 C54 C58 N4 83.5(10) . .
C55 C56 C57 C52 -0.3(12) . .
C55 C56 C65 C1 -100.2(9) . .
C55 C56 C65 C66 131.9(8) . .
C56 C65 C66 C67 -64.2(9) . .
C57 C52 C53 C54 0.0(12) . .
C57 C52 C53 O7 -179.1(7) . .
C57 C56 C65 C1 82.6(9) . .
C57 C56 C65 C66 -45.3(10) . .
C58 C54 C55 C56 171.3(8) . .
C58 C54 C55 O8 -12.6(11) . .
C59 C60 C61 C62 177.6(8) . .
C60 C59 N4 C58 -179.4(7) . .
C60 C61 C62 C63 -175.7(10) . .
C61 C62 C63 C64 175.2(12) . .
C65 C1 C2 C3 175.6(7) . .
C65 C1 C2 O1 -2.4(12) . .
C65 C1 C6 C5 -178.3(7) . .
C65 C56 C57 C52 177.0(7) . .
C65 C66 C67 C68 178.3(8) . .
N1 C8 C9 C10 -173.7(7) . .
N2 C25 C26 C27 -177.0(8) . .
N3 C42 C43 C44 176.9(7) . .
N4 C59 C60 C61 -179.2(7) . .
O1 C2 C3 C4 -177.4(7) . .
O1 C2 C3 C7 0.8(10) . .
O2 C4 C5 C6 178.9(7) . .
O2 C4 C5 C14 -4.2(11) . .
O3 C19 C20 C21 178.9(7) . .
O3 C19 C20 C24 1.4(11) . .
O4 C21 C22 C23 -176.3(7) . .
O4 C21 C22 C31 3.1(12) . .
O5 C36 C37 C38 175.2(8) . .
O5 C36 C37 C41 -3.9(11) . .
O6 C38 C39 C40 -179.3(7) . .
O6 C38 C39 C48 -1.4(12) . .
O7 C53 C54 C55 179.8(7) . .
O7 C53 C54 C58 7.3(12) . .
O8 C55 C56 C57 -174.8(7) . .
O8 C55 C56 C65 8.0(12) . .
C75 C76 O11 C77 -58.8(11) . .
C76 C75 O10 C78 -58.3(11) . .
C77 C78 O10 C75 59.0(11) . .
C78 C77 O11 C76 58.6(11) . .
O10 C75 C76 O11 58.4(11) . .
O11 C77 C78 O10 -58.6(12) . .
C71 C72 C73 C74 -166.4(10) . .
C71 C72 C73 F9 -47.2(14) . .
C71 C72 C73 F10 70.7(13) . .
C72 C73 C74 F11 64.9(14) . .
C72 C73 C74 F12 -51.0(12) . .
C72 C73 C74 I3 -168.2(8) . .
F5 C71 C72 C73 66.8(14) . .
F5 C71 C72 F7 -56.7(13) . .
F5 C71 C72 F8 -172.1(11) . .
F6 C71 C72 C73 -47.2(14) . .
F6 C71 C72 F7 -170.8(10) . .
F6 C71 C72 F8 73.8(12) . .
F7 C72 C73 C74 -45.4(14) . .
F7 C72 C73 F9 73.8(13) . .
F7 C72 C73 F10 -168.4(10) . .
F8 C72 C73 C74 72.4(13) . .
F8 C72 C73 F9 -168.4(10) . .
F8 C72 C73 F10 -50.5(13) . .
F9 C73 C74 F11 -55.8(13) . .
F9 C73 C74 F12 -171.7(9) . .
F9 C73 C74 I3 71.1(10) . .
F10 C73 C74 F11 -172.9(10) . .
F10 C73 C74 F12 71.2(11) . .
F10 C73 C74 I3 -46.0(11) . .
I2 C71 C72 C73 -166.6(8) . .
I2 C71 C72 F7 69.9(11) . .
I2 C71 C72 F8 -45.5(12) . .
F1 C69 C70 C70 -56.9(15) . 2_766
F1 C69 C70 F3 66.1(11) . .
F1 C69 C70 F4 -179.5(9) . .
F2 C69 C70 C70 58.3(15) . 2_766
F2 C69 C70 F3 -178.7(9) . .
F2 C69 C70 F4 -64.3(11) . .
I1 C69 C70 C70 -179.2(9) . 2_766
I1 C69 C70 F3 -56.2(10) . .
I1 C69 C70 F4 58.2(10) . .
C79 C80 O12 C79 -61(3) 2_755 .
C80 C79 O12 C80 62(3) 2_755 .
